data_4329171
loop_
_publ_author_name
'Vadapalli Chandrasekhar'
'Loganathan Nagarajan'
'Sakiat Hossain'
'Kandasamy Gopal'
'Surajit Ghosh'
'Sandeep Verma'

_publ_contact_author_address
;
Department of Chemistry
Indian Institute of Technology Kanpur
Kanpur-208 016
India
;
_publ_contact_author_email vc@iitk.ac.in
_publ_contact_author_name 'Prof. V. Chandrasekhar'
_publ_section_title
;
 Multicomponent Assembly of Anionic and Neutral Decanuclear Copper(II)
 Phosphonate Cages
;
_journal_name_full 'Inorganic Chemistry'
_journal_page_first 5605
_journal_page_last 5616
_journal_paper_doi 10.1021/ic202510d
_journal_volume 51
_journal_year 2012
_chemical_formula_moiety 'C56 H88 Cu10 N12 O26 P6, 2(F3.99 P)'
_chemical_formula_sum 'C56 H88 Cu10 F7.97 N12 O26 P8'
_chemical_formula_weight 2380.11
_space_group_IT_number 12
_symmetry_cell_setting monoclinic
_symmetry_space_group_name_Hall '-C 2y'
_symmetry_space_group_name_H-M 'C 1 2/m 1'
_atom_sites_solution_hydrogens geom
_atom_sites_solution_primary direct
_atom_sites_solution_secondary difmap
_audit_creation_method SHELXL-97
_cell_angle_alpha 90.00
_cell_angle_beta 115.620(2)
_cell_angle_gamma 90.00
_cell_formula_units_Z 2
_cell_length_a 21.5813(18)
_cell_length_b 24.4312(18)
_cell_length_c 10.8552(9)
_cell_measurement_reflns_used 3955
_cell_measurement_temperature 100(2)
_cell_measurement_theta_max 28.16
_cell_measurement_theta_min 2.67
_cell_volume 5160.8(7)
_computing_cell_refinement 'Bruker SAINT'
_computing_data_collection 'Bruker SMART'
_computing_data_reduction 'Bruker SAINT'
_computing_molecular_graphics 'Bruker SHELXTL (Sheldrick, 2008)'
_computing_publication_material 'Bruker SHELXTL (Sheldrick, 2008)'
_computing_structure_refinement 'SHELXL-97 (Sheldrick, 2008)'
_computing_structure_solution 'SHELXS-97 (Sheldrick, 2008)'
_diffrn_ambient_temperature 100(2)
_diffrn_measured_fraction_theta_full 0.989
_diffrn_measured_fraction_theta_max 0.989
_diffrn_measurement_device_type 'Bruker SMART APEX II'
_diffrn_measurement_method '\f and \w scans'
_diffrn_radiation_monochromator graphite
_diffrn_radiation_source 'fine-focus sealed tube'
_diffrn_radiation_type MoK\a
_diffrn_radiation_wavelength 0.71073
_diffrn_reflns_av_R_equivalents 0.0499
_diffrn_reflns_av_sigmaI/netI 0.0630
_diffrn_reflns_limit_h_max 28
_diffrn_reflns_limit_h_min -21
_diffrn_reflns_limit_k_max 32
_diffrn_reflns_limit_k_min -28
_diffrn_reflns_limit_l_max 13
_diffrn_reflns_limit_l_min -14
_diffrn_reflns_number 17279
_diffrn_reflns_theta_full 28.32
_diffrn_reflns_theta_max 28.32
_diffrn_reflns_theta_min 2.08
_exptl_absorpt_coefficient_mu 2.219
_exptl_absorpt_correction_T_max 0.837
_exptl_absorpt_correction_T_min 0.766
_exptl_absorpt_correction_type empirical
_exptl_absorpt_process_details 'SADABS (Sheldrick, 1996)'
_exptl_crystal_colour blue
_exptl_crystal_density_diffrn 1.531
_exptl_crystal_description block
_exptl_crystal_F_000 2395.1
_exptl_crystal_size_max 0.15
_exptl_crystal_size_mid 0.10
_exptl_crystal_size_min 0.08
_refine_diff_density_max 1.601
_refine_diff_density_min -1.576
_refine_diff_density_rms 0.170
_refine_ls_extinction_method none
_refine_ls_goodness_of_fit_ref 1.185
_refine_ls_hydrogen_treatment mixed
_refine_ls_matrix_type full
_refine_ls_number_parameters 289
_refine_ls_number_reflns 6597
_refine_ls_number_restraints 15
_refine_ls_restrained_S_all 1.189
_refine_ls_R_factor_all 0.0915
_refine_ls_R_factor_gt 0.0632
_refine_ls_shift/su_max 0.000
_refine_ls_shift/su_mean 0.000
_refine_ls_structure_factor_coef Fsqd
_refine_ls_weighting_details 'calc w=1/[\s^2^(Fo^2^)+(0.0986P)^2^+15.3626P] where P=(Fo^2^+2Fc^2^)/3'
_refine_ls_weighting_scheme calc
_refine_ls_wR_factor_gt 0.1662
_refine_ls_wR_factor_ref 0.2106
_reflns_number_gt 4566
_reflns_number_total 6597
_reflns_threshold_expression >2sigma(I)
_cod_data_source_file ic202510d_si_002_6.cif
_cod_data_source_block 8
_cod_database_code 4329171

loop_
_symmetry_equiv_pos_as_xyz
'x, y, z'
'-x, y, -z'
'x+1/2, y+1/2, z'
'-x+1/2, y+1/2, -z'
'-x, -y, -z'
'x, -y, z'
'-x+1/2, -y+1/2, -z'
'x+1/2, -y+1/2, z'

loop_
_atom_site_label
_atom_site_type_symbol
_atom_site_fract_x
_atom_site_fract_y
_atom_site_fract_z
_atom_site_U_iso_or_equiv
_atom_site_adp_type
_atom_site_occupancy
_atom_site_symmetry_multiplicity
_atom_site_calc_flag
_atom_site_refinement_flags
_atom_site_disorder_group
Cu1 Cu 0.40492(5) 0.0000 0.77014(9) 0.0261(2) Uani 1 2 d S .
Cu2 Cu 0.41899(3) 0.12823(3) 0.93900(7) 0.0306(2) Uani 1 1 d . .
Cu3 Cu 0.51237(4) 0.18775(3) 1.25021(7) 0.0381(2) Uani 1 1 d D .
P1 P 0.36204(7) 0.11636(6) 0.62974(14) 0.0314(3) Uani 1 1 d . .
P2 P 0.41458(10) 0.0000 1.0206(2) 0.0262(4) Uani 1 2 d S .
O1 O 0.4877(2) 0.12491(14) 1.1267(4) 0.0318(9) Uani 1 1 d . .
H1D H 0.4865 0.0951 1.1660 0.038 Uiso 1 1 d R .
O2 O 0.3506(2) 0.13344(14) 0.7521(4) 0.0349(9) Uani 1 1 d . .
O3 O 0.3897(2) 0.05800(15) 0.6410(4) 0.0333(9) Uani 1 1 d . .
O4 O 0.4097(2) 0.15584(17) 0.5995(4) 0.0422(11) Uani 1 1 d . .
O5 O 0.41361(19) 0.04817(14) 0.9267(4) 0.0279(8) Uani 1 1 d . .
O6 O 0.4746(3) 0.0000 1.1582(5) 0.0283(11) Uani 1 2 d S .
O7 O 0.4347(3) 0.1664(2) 1.3485(6) 0.0667(15) Uani 1 1 d D .
H71 H 0.403(2) 0.189(3) 1.318(7) 0.100 Uiso 1 1 d D .
H72 H 0.4548(18) 0.171(3) 1.430(2) 0.100 Uiso 1 1 d D .
N1 N 0.4104(2) 0.20767(17) 0.9648(5) 0.0340(11) Uani 1 1 d . .
N2 N 0.4499(2) 0.22575(17) 1.0891(5) 0.0328(11) Uani 1 1 d . .
N3 N 0.5275(3) 0.26781(19) 1.3176(5) 0.0352(11) Uani 1 1 d . .
C1 C 0.3807(3) 0.2504(2) 0.8860(6) 0.0376(13) Uani 1 1 d . .
H1 H 0.3496 0.2484 0.7919 0.045 Uiso 1 1 calc R .
C2 C 0.4014(3) 0.2985(2) 0.9602(6) 0.0364(13) Uani 1 1 d . .
H2 H 0.3881 0.3349 0.9294 0.044 Uiso 1 1 calc R .
C3 C 0.4462(3) 0.2809(2) 1.0905(6) 0.0332(12) Uani 1 1 d . .
C4 C 0.4909(3) 0.3047(2) 1.2236(6) 0.0354(13) Uani 1 1 d . .
C5 C 0.4963(3) 0.3601(3) 1.2512(7) 0.0425(15) Uani 1 1 d . .
H5 H 0.4702 0.3859 1.1828 0.051 Uiso 1 1 calc R .
C6 C 0.5407(4) 0.3769(3) 1.3811(8) 0.0532(18) Uani 1 1 d . .
H6 H 0.5452 0.4148 1.4028 0.064 Uiso 1 1 calc R .
C7 C 0.5782(3) 0.3395(3) 1.4788(7) 0.0440(15) Uani 1 1 d . .
H7A H 0.6087 0.3508 1.5684 0.053 Uiso 1 1 calc R .
C8 C 0.5704(3) 0.2853(3) 1.4432(6) 0.0392(14) Uani 1 1 d . .
H8 H 0.5963 0.2589 1.5100 0.047 Uiso 1 1 calc R .
C9 C 0.2779(3) 0.1182(2) 0.4840(5) 0.0307(12) Uani 1 1 d . .
C10 C 0.2508(3) 0.1767(2) 0.4615(7) 0.0413(14) Uani 1 1 d . .
H10A H 0.2835 0.2007 0.4470 0.062 Uiso 1 1 calc R .
H10B H 0.2453 0.1891 0.5421 0.062 Uiso 1 1 calc R .
H10C H 0.2063 0.1780 0.3812 0.062 Uiso 1 1 calc R .
C11 C 0.2836(3) 0.0963(3) 0.3568(6) 0.0447(15) Uani 1 1 d . .
H11A H 0.3001 0.0584 0.3728 0.067 Uiso 1 1 calc R .
H11B H 0.3160 0.1190 0.3379 0.067 Uiso 1 1 calc R .
H11C H 0.2384 0.0976 0.2784 0.067 Uiso 1 1 calc R .
C12 C 0.2291(3) 0.0823(3) 0.5177(7) 0.0416(14) Uani 1 1 d . .
H12A H 0.1836 0.0820 0.4398 0.062 Uiso 1 1 calc R .
H12B H 0.2252 0.0972 0.5980 0.062 Uiso 1 1 calc R .
H12C H 0.2471 0.0449 0.5370 0.062 Uiso 1 1 calc R .
C13 C 0.3344(4) 0.0000 1.0349(9) 0.041(2) Uani 1 2 d S .
C14 C 0.2742(4) 0.0000 0.8869(10) 0.063(3) Uani 1 2 d S .
H14A H 0.2314 0.0000 0.8940 0.094 Uiso 1 2 d SR .
H14B H 0.2769 0.0321 0.8384 0.094 Uiso 0.50 1 d PR .
C15 C 0.3298(4) 0.0506(4) 1.1078(8) 0.068(2) Uani 1 1 d . .
H15A H 0.2853 0.0515 1.1119 0.103 Uiso 1 1 calc R .
H15B H 0.3342 0.0829 1.0586 0.103 Uiso 1 1 calc R .
H15C H 0.3669 0.0506 1.2008 0.103 Uiso 1 1 calc R .
P3 P 0.4046(5) 0.5000 0.9677(11) 0.194(4) Uiso 1 2 d SD 1
F3 F 0.3711(8) 0.4499(6) 1.0154(16) 0.080(4) Uiso 0.33 1 d PD 3
F1 F 0.4705(10) 0.5000 1.1213(18) 0.166(7) Uiso 0.66 2 d SPD 1
F4 F 0.4429(9) 0.4518(7) 0.9320(17) 0.144(6) Uiso 0.50 1 d PD 2
F5 F 0.3450(11) 0.5000 0.8178(19) 0.258(9) Uiso 1 2 d SD 1
F2 F 0.3938(17) 0.5000 1.108(2) 0.232(12) Uiso 0.66 2 d SPD 2

loop_
_atom_site_aniso_label
_atom_site_aniso_U_11
_atom_site_aniso_U_22
_atom_site_aniso_U_33
_atom_site_aniso_U_23
_atom_site_aniso_U_13
_atom_site_aniso_U_12
Cu1 0.0274(5) 0.0194(4) 0.0252(5) 0.000 0.0054(4) 0.000
Cu2 0.0319(4) 0.0203(3) 0.0272(4) -0.0020(2) 0.0011(3) 0.0052(2)
Cu3 0.0384(4) 0.0260(4) 0.0321(4) -0.0065(3) -0.0015(3) 0.0071(3)
P1 0.0309(7) 0.0221(7) 0.0269(7) 0.0037(5) -0.0011(6) 0.0029(5)
P2 0.0235(9) 0.0242(9) 0.0265(9) 0.000 0.0066(8) 0.000
O1 0.035(2) 0.0155(17) 0.033(2) -0.0035(14) 0.0037(17) 0.0021(14)
O2 0.038(2) 0.0193(18) 0.034(2) -0.0053(15) 0.0029(17) 0.0043(15)
O3 0.038(2) 0.0257(19) 0.034(2) 0.0050(16) 0.0131(18) 0.0045(16)
O4 0.034(2) 0.031(2) 0.035(2) 0.0040(17) -0.0102(17) -0.0079(17)
O5 0.035(2) 0.0168(17) 0.0248(18) -0.0024(13) 0.0058(16) -0.0021(14)
O6 0.025(3) 0.029(3) 0.024(2) 0.000 0.004(2) 0.000
O7 0.067(4) 0.080(4) 0.052(3) -0.011(3) 0.024(3) -0.005(3)
N1 0.037(3) 0.014(2) 0.031(2) -0.0030(17) -0.003(2) 0.0061(17)
N2 0.037(3) 0.016(2) 0.032(2) -0.0020(18) 0.002(2) 0.0078(17)
N3 0.037(3) 0.026(2) 0.037(3) -0.007(2) 0.010(2) -0.0021(19)
C1 0.034(3) 0.035(3) 0.034(3) -0.002(2) 0.006(2) 0.004(2)
C2 0.031(3) 0.030(3) 0.044(3) 0.002(3) 0.013(3) 0.006(2)
C3 0.030(3) 0.026(3) 0.039(3) -0.005(2) 0.011(2) 0.000(2)
C4 0.032(3) 0.032(3) 0.040(3) -0.006(2) 0.014(3) 0.001(2)
C5 0.042(3) 0.034(3) 0.049(4) -0.004(3) 0.017(3) -0.004(3)
C6 0.058(4) 0.030(3) 0.064(5) -0.016(3) 0.019(4) -0.013(3)
C7 0.037(3) 0.042(4) 0.040(3) -0.018(3) 0.004(3) -0.007(3)
C8 0.028(3) 0.040(3) 0.039(3) -0.006(3) 0.005(2) -0.004(2)
C9 0.035(3) 0.023(3) 0.025(3) 0.003(2) 0.004(2) 0.009(2)
C10 0.041(3) 0.027(3) 0.046(3) 0.003(3) 0.009(3) 0.006(2)
C11 0.036(3) 0.053(4) 0.037(3) -0.012(3) 0.009(3) -0.004(3)
C12 0.037(3) 0.034(3) 0.042(3) 0.001(3) 0.005(3) 0.000(2)
C13 0.029(4) 0.058(6) 0.034(4) 0.000 0.011(4) 0.000
C14 0.014(4) 0.125(11) 0.040(5) 0.000 0.003(4) 0.000
C15 0.045(4) 0.108(7) 0.059(5) -0.019(5) 0.028(4) 0.009(4)

loop_
_atom_type_symbol
_atom_type_description
_atom_type_scat_dispersion_real
_atom_type_scat_dispersion_imag
_atom_type_scat_source
C C 0.0033 0.0016 'International Tables Vol C Tables 4.2.6.8 and 6.1.1.4'
H H 0.0000 0.0000 'International Tables Vol C Tables 4.2.6.8 and 6.1.1.4'
N N 0.0061 0.0033 'International Tables Vol C Tables 4.2.6.8 and 6.1.1.4'
O O 0.0106 0.0060 'International Tables Vol C Tables 4.2.6.8 and 6.1.1.4'
P P 0.1023 0.0942 'International Tables Vol C Tables 4.2.6.8 and 6.1.1.4'
Cu Cu 0.3201 1.2651 'International Tables Vol C Tables 4.2.6.8 and 6.1.1.4'
F F 0.0171 0.0103 'International Tables Vol C Tables 4.2.6.8 and 6.1.1.4'

loop_
_geom_angle_atom_site_label_1
_geom_angle_atom_site_label_2
_geom_angle_atom_site_label_3
_geom_angle
_geom_angle_site_symmetry_1
_geom_angle_site_symmetry_3
O3 Cu1 O3 95.2(2) 6 .
O3 Cu1 O5 167.08(16) 6 .
O3 Cu1 O5 96.28(16) . .
O3 Cu1 O5 96.28(16) 6 6
O3 Cu1 O5 167.09(16) . 6
O5 Cu1 O5 71.7(2) . 6
O3 Cu1 O6 93.26(15) 6 5_657
O3 Cu1 O6 93.26(15) . 5_657
O5 Cu1 O6 91.97(15) . 5_657
O5 Cu1 O6 91.97(15) 6 5_657
O3 Cu1 P2 131.74(12) 6 .
O3 Cu1 P2 131.74(12) . .
O5 Cu1 P2 35.91(10) . .
O5 Cu1 P2 35.91(10) 6 .
O6 Cu1 P2 94.31(13) 5_657 .
O2 Cu2 O1 178.61(15) . .
O2 Cu2 O5 89.92(15) . .
O1 Cu2 O5 91.47(14) . .
O2 Cu2 N1 90.46(16) . .
O1 Cu2 N1 88.18(16) . .
O5 Cu2 N1 168.7(2) . .
O2 Cu2 O1 92.74(16) . 2_657
O1 Cu2 O1 87.26(16) . 2_657
O5 Cu2 O1 88.80(14) . 2_657
N1 Cu2 O1 102.48(18) . 2_657
N2 Cu3 O4 167.3(2) . 2_657
N2 Cu3 O1 83.09(17) . .
O4 Cu3 O1 98.16(16) 2_657 .
N2 Cu3 N3 78.80(19) . .
O4 Cu3 N3 97.86(18) 2_657 .
O1 Cu3 N3 160.34(19) . .
N2 Cu3 O7 99.2(2) . .
O4 Cu3 O7 93.3(2) 2_657 .
O1 Cu3 O7 95.70(19) . .
N3 Cu3 O7 94.7(2) . .
O2 P1 O3 113.2(2) . .
O2 P1 O4 113.0(2) . .
O3 P1 O4 109.0(2) . .
O2 P1 C9 106.1(3) . .
O3 P1 C9 107.4(2) . .
O4 P1 C9 107.8(2) . .
O6 P2 O5 114.59(19) . .
O6 P2 O5 114.59(19) . 6
O5 P2 O5 98.7(3) . 6
O6 P2 C13 111.3(4) . .
O5 P2 C13 108.4(2) . .
O5 P2 C13 108.4(2) 6 .
O6 P2 Cu1 132.7(2) . .
O5 P2 Cu1 49.42(14) . .
O5 P2 Cu1 49.42(14) 6 .
C13 P2 Cu1 116.0(3) . .
Cu2 O1 Cu3 123.14(18) . .
Cu2 O1 Cu2 92.58(16) . 2_657
Cu3 O1 Cu2 99.33(16) . 2_657
Cu2 O1 H1D 112.9 . .
Cu3 O1 H1D 112.7 . .
Cu2 O1 H1D 112.9 2_657 .
P1 O2 Cu2 124.4(2) . .
P1 O3 Cu1 133.2(3) . .
P1 O4 Cu3 119.3(3) . 2_657
P2 O5 Cu2 136.8(2) . .
P2 O5 Cu1 94.67(18) . .
Cu2 O5 Cu1 128.54(19) . .
P2 O6 Cu1 133.0(3) . 5_657
Cu3 O7 H71 107(2) . .
Cu3 O7 H72 108(2) . .
H71 O7 H72 108(3) . .
N2 N1 C1 108.3(4) . .
N2 N1 Cu2 114.4(3) . .
C1 N1 Cu2 136.8(4) . .
N1 N2 C3 109.2(4) . .
N1 N2 Cu3 131.0(3) . .
C3 N2 Cu3 119.6(4) . .
C4 N3 C8 118.8(5) . .
C4 N3 Cu3 114.8(4) . .
C8 N3 Cu3 126.4(4) . .
N1 C1 C2 110.4(5) . .
N1 C1 H1 124.8 . .
C2 C1 H1 124.8 . .
C1 C2 C3 103.7(5) . .
C1 C2 H2 128.2 . .
C3 C2 H2 128.2 . .
N2 C3 C2 108.4(5) . .
N2 C3 C4 112.9(5) . .
C2 C3 C4 138.7(5) . .
N3 C4 C5 122.1(6) . .
N3 C4 C3 113.9(5) . .
C5 C4 C3 124.1(6) . .
C4 C5 C6 117.9(6) . .
C4 C5 H5 121.0 . .
C6 C5 H5 121.0 . .
C7 C6 C5 120.7(6) . .
C7 C6 H6 119.7 . .
C5 C6 H6 119.7 . .
C6 C7 C8 117.9(6) . .
C6 C7 H7A 121.1 . .
C8 C7 H7A 121.1 . .
N3 C8 C7 122.7(6) . .
N3 C8 H8 118.7 . .
C7 C8 H8 118.7 . .
C10 C9 C12 108.6(5) . .
C10 C9 C11 110.9(5) . .
C12 C9 C11 110.3(5) . .
C10 C9 P1 109.3(4) . .
C12 C9 P1 108.0(4) . .
C11 C9 P1 109.7(4) . .
C9 C10 H10A 109.5 . .
C9 C10 H10B 109.5 . .
H10A C10 H10B 109.5 . .
C9 C10 H10C 109.5 . .
H10A C10 H10C 109.5 . .
H10B C10 H10C 109.5 . .
C9 C11 H11A 109.5 . .
C9 C11 H11B 109.5 . .
H11A C11 H11B 109.5 . .
C9 C11 H11C 109.5 . .
H11A C11 H11C 109.5 . .
H11B C11 H11C 109.5 . .
C9 C12 H12A 109.5 . .
C9 C12 H12B 109.5 . .
H12A C12 H12B 109.5 . .
C9 C12 H12C 109.5 . .
H12A C12 H12C 109.5 . .
H12B C12 H12C 109.5 . .
C15 C13 C15 111.7(9) . 6
C15 C13 C14 109.1(5) . .
C15 C13 C14 109.1(5) 6 .
C15 C13 P2 109.4(5) . .
C15 C13 P2 109.4(5) 6 .
C14 C13 P2 108.2(6) . .
C13 C14 H14A 108.5 . .
C13 C14 H14B 109.9 . .
H14A C14 H14B 109.5 . .
C13 C15 H15A 109.5 . .
C13 C15 H15B 109.5 . .
H15A C15 H15B 109.5 . .
C13 C15 H15C 109.5 . .
H15A C15 H15C 109.5 . .
H15B C15 H15C 109.5 . .
F5 P3 F4 91.5(10) . .
F5 P3 F3 93.0(9) . .
F4 P3 F3 82.4(9) . .
F5 P3 F2 125.3(16) . .
F4 P3 F2 121.8(10) . .
F3 P3 F2 55.8(8) . .
F5 P3 F1 176.7(14) . .
F4 P3 F1 86.3(9) . .
F3 P3 F1 89.2(9) . .
F2 P3 F1 58.0(13) . .
F5 P3 F4 136.5(10) . 1_556
F4 P3 F4 110.2(8) . 1_556
F3 P3 F4 55.4(7) . 1_556
F2 P3 F4 13.3(10) . 1_556
F1 P3 F4 46.7(9) . 1_556
F5 P3 F3 129.3(10) . 1_556
F4 P3 F3 114.6(7) . 1_556
F3 P3 F3 52.3(6) . 1_556
F2 P3 F3 7.3(7) . 1_556
F1 P3 F3 54.0(9) . 1_556
F4 P3 F3 7.39(13) 1_556 1_556

loop_
_geom_bond_atom_site_label_1
_geom_bond_atom_site_label_2
_geom_bond_distance
_geom_bond_site_symmetry_2
Cu1 O3 1.919(4) 6
Cu1 O3 1.919(4) .
Cu1 O5 2.009(4) .
Cu1 O5 2.009(4) 6
Cu1 O6 2.370(5) 5_657
Cu1 P2 2.636(2) .
Cu2 O2 1.929(4) .
Cu2 O1 1.935(4) .
Cu2 O5 1.961(3) .
Cu2 N1 1.981(4) .
Cu2 O1 2.410(4) 2_657
Cu3 N2 1.923(4) .
Cu3 O4 1.930(4) 2_657
Cu3 O1 1.955(4) .
Cu3 N3 2.064(5) .
Cu3 O7 2.401(6) .
P1 O2 1.511(4) .
P1 O3 1.530(4) .
P1 O4 1.546(5) .
P1 C9 1.821(5) .
P2 O6 1.495(5) .
P2 O5 1.551(4) .
P2 O5 1.551(4) 6
P2 C13 1.802(9) .
O1 Cu2 2.410(4) 2_657
O1 H1D 0.8499 .
O4 Cu3 1.930(4) 2_657
O6 Cu1 2.370(5) 5_657
O7 H71 0.82(2) .
O7 H72 0.80(2) .
N1 N2 1.323(6) .
N1 C1 1.327(7) .
N2 C3 1.351(7) .
N3 C4 1.335(8) .
N3 C8 1.344(7) .
C1 C2 1.385(8) .
C1 H1 0.9500 .
C2 C3 1.393(8) .
C2 H2 0.9500 .
C3 C4 1.467(8) .
C4 C5 1.380(9) .
C5 C6 1.381(9) .
C5 H5 0.9500 .
C6 C7 1.368(10) .
C6 H6 0.9500 .
C7 C8 1.371(9) .
C7 H7A 0.9500 .
C8 H8 0.9500 .
C9 C10 1.525(7) .
C9 C12 1.532(9) .
C9 C11 1.534(8) .
C10 H10A 0.9800 .
C10 H10B 0.9800 .
C10 H10C 0.9800 .
C11 H11A 0.9800 .
C11 H11B 0.9800 .
C11 H11C 0.9800 .
C12 H12A 0.9800 .
C12 H12B 0.9800 .
C12 H12C 0.9800 .
C13 C15 1.495(9) .
C13 C15 1.495(9) 6
C13 C14 1.570(12) .
C14 H14A 0.9604 .
C14 H14B 0.9599 .
C15 H15A 0.9800 .
C15 H15B 0.9800 .
C15 H15C 0.9800 .
P3 F5 1.579(15) .
P3 F4 1.580(13) .
P3 F3 1.617(13) .
P3 F2 1.633(16) .
P3 F1 1.659(15) .
P3 F4 10.21(2) 1_556
P3 F3 11.768(17) 1_556

loop_
_geom_hbond_atom_site_label_D
_geom_hbond_atom_site_label_H
_geom_hbond_atom_site_label_A
_geom_hbond_distance_DH
_geom_hbond_distance_HA
_geom_hbond_distance_DA
_geom_hbond_angle_DHA
_geom_hbond_site_symmetry_A
O1 H1D O6 0.85 2.34 3.097(4) 149.4 .
O7 H72 O4 0.80(2) 2.46(2) 3.008(7) 127(3) 1_556
O7 H72 O7 0.80(2) 2.56(3) 3.278(12) 150(5) 2_658

loop_
_geom_torsion_atom_site_label_1
_geom_torsion_atom_site_label_2
_geom_torsion_atom_site_label_3
_geom_torsion_atom_site_label_4
_geom_torsion
_geom_torsion_site_symmetry_1
_geom_torsion_site_symmetry_4
O3 Cu1 P2 O6 98.26(17) 6 .
O3 Cu1 P2 O6 -98.26(17) . .
O5 Cu1 P2 O6 -87.41(19) . .
O5 Cu1 P2 O6 87.41(19) 6 .
O6 Cu1 P2 O6 0.000(2) 5_657 .
O3 Cu1 P2 O5 -174.3(3) 6 .
O3 Cu1 P2 O5 -10.8(3) . .
O5 Cu1 P2 O5 174.8(4) 6 .
O6 Cu1 P2 O5 87.41(19) 5_657 .
O3 Cu1 P2 O5 10.8(3) 6 6
O3 Cu1 P2 O5 174.3(3) . 6
O5 Cu1 P2 O5 -174.8(4) . 6
O6 Cu1 P2 O5 -87.41(19) 5_657 6
O3 Cu1 P2 C13 -81.74(17) 6 .
O3 Cu1 P2 C13 81.74(17) . .
O5 Cu1 P2 C13 92.59(19) . .
O5 Cu1 P2 C13 -92.59(19) 6 .
O6 Cu1 P2 C13 180.000(2) 5_657 .
O2 Cu2 O1 Cu3 17(7) . .
O5 Cu2 O1 Cu3 -164.5(3) . .
N1 Cu2 O1 Cu3 4.2(3) . .
O1 Cu2 O1 Cu3 106.8(2) 2_657 .
O2 Cu2 O1 Cu2 -86(7) . 2_657
O5 Cu2 O1 Cu2 92.57(14) . 2_657
N1 Cu2 O1 Cu2 -98.74(18) . 2_657
O1 Cu2 O1 Cu2 3.85(16) 2_657 2_657
N2 Cu3 O1 Cu2 -4.6(3) . .
O4 Cu3 O1 Cu2 -171.9(3) 2_657 .
N3 Cu3 O1 Cu2 -27.6(7) . .
O7 Cu3 O1 Cu2 94.0(3) . .
N2 Cu3 O1 Cu2 94.72(19) . 2_657
O4 Cu3 O1 Cu2 -72.55(19) 2_657 2_657
N3 Cu3 O1 Cu2 71.7(6) . 2_657
O7 Cu3 O1 Cu2 -166.68(18) . 2_657
O3 P1 O2 Cu2 52.4(3) . .
O4 P1 O2 Cu2 -72.1(3) . .
C9 P1 O2 Cu2 170.0(3) . .
O1 Cu2 O2 P1 111(7) . .
O5 Cu2 O2 P1 -68.1(3) . .
N1 Cu2 O2 P1 123.2(3) . .
O1 Cu2 O2 P1 20.6(3) 2_657 .
O2 P1 O3 Cu1 6.7(4) . .
O4 P1 O3 Cu1 133.4(3) . .
C9 P1 O3 Cu1 -110.1(4) . .
O3 Cu1 O3 P1 150.2(2) 6 .
O5 Cu1 O3 P1 -23.9(4) . .
O5 Cu1 O3 P1 -2.5(10) 6 .
O6 Cu1 O3 P1 -116.2(3) 5_657 .
P2 Cu1 O3 P1 -17.5(4) . .
O2 P1 O4 Cu3 38.0(4) . 2_657
O3 P1 O4 Cu3 -88.8(3) . 2_657
C9 P1 O4 Cu3 154.9(3) . 2_657
O6 P2 O5 Cu2 -53.4(4) . .
O5 P2 O5 Cu2 -175.59(15) 6 .
C13 P2 O5 Cu2 71.6(4) . .
Cu1 P2 O5 Cu2 -179.6(4) . .
O6 P2 O5 Cu1 126.2(2) . .
O5 P2 O5 Cu1 4.0(3) 6 .
C13 P2 O5 Cu1 -108.8(3) . .
O2 Cu2 O5 P2 -140.6(4) . .
O1 Cu2 O5 P2 39.4(4) . .
N1 Cu2 O5 P2 -48.6(10) . .
O1 Cu2 O5 P2 126.6(3) 2_657 .
O2 Cu2 O5 Cu1 39.9(3) . .
O1 Cu2 O5 Cu1 -140.0(3) . .
N1 Cu2 O5 Cu1 131.9(8) . .
O1 Cu2 O5 Cu1 -52.8(2) 2_657 .
O3 Cu1 O5 P2 19.3(8) 6 .
O3 Cu1 O5 P2 171.88(19) . .
O5 Cu1 O5 P2 -3.2(2) 6 .
O6 Cu1 O5 P2 -94.62(18) 5_657 .
O3 Cu1 O5 Cu2 -161.1(6) 6 .
O3 Cu1 O5 Cu2 -8.5(3) . .
O5 Cu1 O5 Cu2 176.43(15) 6 .
O6 Cu1 O5 Cu2 85.0(2) 5_657 .
P2 Cu1 O5 Cu2 179.6(4) . .
O5 P2 O6 Cu1 -56.6(2) . 5_657
O5 P2 O6 Cu1 56.6(2) 6 5_657
C13 P2 O6 Cu1 180.0 . 5_657
Cu1 P2 O6 Cu1 0.000(3) . 5_657
O2 Cu2 N1 N2 179.0(4) . .
O1 Cu2 N1 N2 -1.3(4) . .
O5 Cu2 N1 N2 87.1(9) . .
O1 Cu2 N1 N2 -88.1(4) 2_657 .
O2 Cu2 N1 C1 -10.6(7) . .
O1 Cu2 N1 C1 169.1(7) . .
O5 Cu2 N1 C1 -102.5(10) . .
O1 Cu2 N1 C1 82.3(7) 2_657 .
C1 N1 N2 C3 -0.5(7) . .
Cu2 N1 N2 C3 172.6(4) . .
C1 N1 N2 Cu3 -175.1(5) . .
Cu2 N1 N2 Cu3 -2.0(7) . .
O4 Cu3 N2 N1 100.4(9) 2_657 .
O1 Cu3 N2 N1 3.9(5) . .
N3 Cu3 N2 N1 176.2(6) . .
O7 Cu3 N2 N1 -90.8(6) . .
O4 Cu3 N2 C3 -73.7(10) 2_657 .
O1 Cu3 N2 C3 -170.2(5) . .
N3 Cu3 N2 C3 2.1(5) . .
O7 Cu3 N2 C3 95.1(5) . .
N2 Cu3 N3 C4 -1.4(4) . .
O4 Cu3 N3 C4 166.2(4) 2_657 .
O1 Cu3 N3 C4 21.8(8) . .
O7 Cu3 N3 C4 -99.9(5) . .
N2 Cu3 N3 C8 179.5(6) . .
O4 Cu3 N3 C8 -12.9(5) 2_657 .
O1 Cu3 N3 C8 -157.2(5) . .
O7 Cu3 N3 C8 81.1(5) . .
N2 N1 C1 C2 0.2(7) . .
Cu2 N1 C1 C2 -170.6(5) . .
N1 C1 C2 C3 0.1(7) . .
N1 N2 C3 C2 0.5(7) . .
Cu3 N2 C3 C2 175.9(4) . .
N1 N2 C3 C4 -177.7(5) . .
Cu3 N2 C3 C4 -2.3(7) . .
C1 C2 C3 N2 -0.4(7) . .
C1 C2 C3 C4 177.1(7) . .
C8 N3 C4 C5 0.7(9) . .
Cu3 N3 C4 C5 -178.4(5) . .
C8 N3 C4 C3 179.7(5) . .
Cu3 N3 C4 C3 0.6(7) . .
N2 C3 C4 N3 1.0(8) . .
C2 C3 C4 N3 -176.5(7) . .
N2 C3 C4 C5 180.0(6) . .
C2 C3 C4 C5 2.6(12) . .
N3 C4 C5 C6 -0.7(10) . .
C3 C4 C5 C6 -179.7(6) . .
C4 C5 C6 C7 0.2(11) . .
C5 C6 C7 C8 0.2(11) . .
C4 N3 C8 C7 -0.2(10) . .
Cu3 N3 C8 C7 178.8(5) . .
C6 C7 C8 N3 -0.3(10) . .
O2 P1 C9 C10 63.3(5) . .
O3 P1 C9 C10 -175.4(4) . .
O4 P1 C9 C10 -58.0(5) . .
O2 P1 C9 C12 -54.6(4) . .
O3 P1 C9 C12 66.7(4) . .
O4 P1 C9 C12 -176.0(4) . .
O2 P1 C9 C11 -174.9(4) . .
O3 P1 C9 C11 -53.6(5) . .
O4 P1 C9 C11 63.8(5) . .
O6 P2 C13 C15 61.3(5) . .
O5 P2 C13 C15 -65.6(6) . .
O5 P2 C13 C15 -171.8(5) 6 .
Cu1 P2 C13 C15 -118.7(5) . .
O6 P2 C13 C15 -61.3(5) . 6
O5 P2 C13 C15 171.8(5) . 6
O5 P2 C13 C15 65.6(6) 6 6
Cu1 P2 C13 C15 118.7(5) . 6
O6 P2 C13 C14 180.000(2) . .
O5 P2 C13 C14 53.09(17) . .
O5 P2 C13 C14 -53.09(17) 6 .
Cu1 P2 C13 C14 0.000(3) . .

loop_
_platon_squeeze_void_nr
_platon_squeeze_void_average_x
_platon_squeeze_void_average_y
_platon_squeeze_void_average_z
_platon_squeeze_void_volume
_platon_squeeze_void_count_electrons
_platon_squeeze_void_content
1 0.106 0.106 -0.288 1016 242 ' '
2 0.500 0.000 0.500 80 32 ' '
3 1.000 0.500 0.500 80 32 ' '

loop_
_cod_changelog_entry_id
_cod_changelog_entry_author
_cod_changelog_entry_date
_cod_changelog_entry_text
1 'Vaitkus, Antanas' 2022-06-29T12:05:00+03:00
;
 Removed the '_chemical_name_systematic' data item that had an incorrect value.
;
